data_7121018
loop_
_publ_author_name
'Wang, Xia'
'Wang, Yanlong'
'Dai, Xing'
'Silver, Mark A.'
'Liu, Wei'
'Li, Yuxiang'
'Bai, Zhuanling'
'Gui, Daxiang'
'Chen, Lanhua'
'Diwu, Juan'
'Zhou, Ruhong'
'Chai, Zhifang'
'Wang, Shuao'

_publ_section_title
;
 Phase transition triggered aggregation-induced emission in a
 photoluminescent uranyl-organic framework.
;
_journal_issue 6
_journal_name_full 'Chemical communications (Cambridge, England)'
_journal_page_first 627
_journal_page_last 630
_journal_paper_doi 10.1039/c7cc09594e
_journal_volume 54
_journal_year 2018
_chemical_formula_moiety 'C29 H35 N3 O13 U'
_chemical_formula_sum 'C29 H35 N3 O13 U'
_chemical_formula_weight 871.63
_chemical_name_common 'compound 1'
_space_group_crystal_system monoclinic
_space_group_IT_number 4
_space_group_name_Hall 'P 2yb'
_space_group_name_H-M_alt 'P 1 21 1'
_symmetry_space_group_name_Hall 'P 2yb'
_symmetry_space_group_name_H-M 'P 1 21 1'
_atom_sites_solution_hydrogens mixed
_audit_creation_method SHELXL-2014
_audit_update_record
;
2017-12-12 deposited with the CCDC.
2017-12-19 downloaded from the CCDC.
;
_cell_angle_alpha 90
_cell_angle_beta 97.541(6)
_cell_angle_gamma 90
_cell_formula_units_Z 2
_cell_length_a 11.217(2)
_cell_length_b 10.2614(18)
_cell_length_c 14.346(3)
_cell_measurement_reflns_used 3986
_cell_measurement_temperature 168(2)
_cell_measurement_theta_max 24.995
_cell_measurement_theta_min 2.332
_cell_volume 1637.0(5)
_computing_cell_refinement 'Bruker SMART'
_computing_data_collection 'Bruker SMART'
_computing_data_reduction 'Bruker SAINT'
_computing_molecular_graphics 'SHELXL-2014/7 (Sheldrick, 2014)'
_computing_publication_material 'SHELXL-2014/7 (Sheldrick, 2014)'
_computing_structure_refinement 'SHELXL-2014 (Sheldrick, 2014)'
_computing_structure_solution 'SHELXL-2014 (Sheldrick, 2014)'
_diffrn_ambient_temperature 168(2)
_diffrn_detector_area_resol_mean 0
_diffrn_measured_fraction_theta_full 0.996
_diffrn_measured_fraction_theta_max 0.989
_diffrn_measurement_device_type 'BRUKER apex II'
_diffrn_measurement_method '0.5 wide w/ exposures'
_diffrn_radiation_type MoK\a
_diffrn_radiation_wavelength 0.71073
_diffrn_reflns_av_R_equivalents 0.0772
_diffrn_reflns_av_unetI/netI 0.1027
_diffrn_reflns_Laue_measured_fraction_full 0.996
_diffrn_reflns_Laue_measured_fraction_max 0.989
_diffrn_reflns_limit_h_max 14
_diffrn_reflns_limit_h_min -14
_diffrn_reflns_limit_k_max 13
_diffrn_reflns_limit_k_min -13
_diffrn_reflns_limit_l_max 18
_diffrn_reflns_limit_l_min -18
_diffrn_reflns_number 26318
_diffrn_reflns_point_group_measured_fraction_full 0.997
_diffrn_reflns_point_group_measured_fraction_max 0.990
_diffrn_reflns_theta_full 25.242
_diffrn_reflns_theta_max 27.776
_diffrn_reflns_theta_min 2.943
_diffrn_source 'fine-focus sealed tube'
_exptl_absorpt_coefficient_mu 5.026
_exptl_absorpt_correction_T_max 0.951
_exptl_absorpt_correction_T_min 0.886
_exptl_absorpt_correction_type multi-scan
_exptl_absorpt_process_details 'SADABS, Bruker'
_exptl_crystal_colour YELLOW
_exptl_crystal_density_diffrn 1.768
_exptl_crystal_density_method 'not measured'
_exptl_crystal_description BULK
_exptl_crystal_F_000 852
_exptl_crystal_size_max 0.030
_exptl_crystal_size_mid 0.020
_exptl_crystal_size_min 0.010
_refine_diff_density_max 1.639
_refine_diff_density_min -1.218
_refine_diff_density_rms 0.228
_refine_ls_abs_structure_details
;
 Refined as an inversion twin.
;
_refine_ls_abs_structure_Flack 0.053(17)
_refine_ls_extinction_method none
_refine_ls_goodness_of_fit_ref 1.021
_refine_ls_hydrogen_treatment mixed
_refine_ls_matrix_type full
_refine_ls_number_parameters 432
_refine_ls_number_reflns 7710
_refine_ls_number_restraints 3
_refine_ls_restrained_S_all 1.021
_refine_ls_R_factor_all 0.0772
_refine_ls_R_factor_gt 0.0506
_refine_ls_shift/su_max 0.001
_refine_ls_shift/su_mean 0.000
_refine_ls_structure_factor_coef Fsqd
_refine_ls_weighting_details 'w=1/[\s^2^(Fo^2^)+(0.0626P)^2^] where P=(Fo^2^+2Fc^2^)/3'
_refine_ls_weighting_scheme calc
_refine_ls_wR_factor_gt 0.1108
_refine_ls_wR_factor_ref 0.1207
_reflns_Friedel_coverage 0.896
_reflns_Friedel_fraction_full 0.999
_reflns_Friedel_fraction_max 0.991
_reflns_number_gt 6092
_reflns_number_total 7710
_reflns_threshold_expression 'I > 2\s(I)'
_cod_data_source_file c7cc09594e2.cif
_cod_data_source_block 1
_cod_depositor_comments
;
The following automatic conversions were performed:

'_exptl_absorpt_correction_type' value 'Multi-scan' changed to
'multi-scan' according to
/home/data/users/saulius/crontab/automatic-downloads/rss-feeds/RSC/lib/dictionaries/cif_core.dic
dictionary named 'cif_core.dic' version 2.4.2 from 2011-04-26.

Automatic conversion script
Id: cif_fix_values 4973 2017-02-22 13:04:09Z antanas 

 Adding full bibliography for 7121018--7121019.cif.
;
_cod_database_code 7121018
_shelx_space_group_comment
;
The symmetry employed for this shelxl refinement is uniquely defined
by the following loop, which should always be used as a source of
symmetry information in preference to the above space-group names.
They are only intended as comments.
;
_shelxl_version_number 2014-3

loop_
_space_group_symop_operation_xyz
'x, y, z'
'-x, y+1/2, -z'

loop_
_atom_site_label
_atom_site_type_symbol
_atom_site_fract_x
_atom_site_fract_y
_atom_site_fract_z
_atom_site_U_iso_or_equiv
_atom_site_adp_type
_atom_site_occupancy
_atom_site_site_symmetry_order
_atom_site_calc_flag
_atom_site_refinement_flags_posn
_atom_site_refinement_flags_adp
U1 U -0.83068(3) 0.07498(10) 1.19987(3) 0.01772(14) Uani 1 1 d . .
O1 O -1.0240(7) 0.579(2) 1.6852(5) 0.032(2) Uani 1 1 d . .
O2 O -0.2850(8) 0.569(2) 0.9345(6) 0.035(2) Uani 1 1 d . .
O3 O -0.2525(8) 0.4181(11) 1.3684(7) 0.029(2) Uani 1 1 d . .
O4 O -0.7696(9) -0.0741(9) 1.2456(7) 0.031(2) Uani 1 1 d . .
O5 O -0.4922(9) 0.4389(13) 1.6128(7) 0.038(3) Uani 1 1 d . .
C1 C -0.5574(13) 0.2899(13) 1.3774(9) 0.017(3) Uani 1 1 d . .
O6 O -0.7484(8) 0.1815(10) 1.3488(7) 0.027(2) Uani 1 1 d . .
C2 C -0.775(4) -0.483(3) 1.249(3) 0.089(12) Uani 1 1 d . .
H1 H -0.7054 -0.4820 1.2985 0.107 Uiso 1 1 calc R U
H2 H -0.8432 -0.5242 1.2735 0.107 Uiso 1 1 calc R U
H3 H -0.7545 -0.5323 1.1949 0.107 Uiso 1 1 calc R U
C3 C -0.7967(12) 0.557(2) 1.6252(9) 0.024(4) Uani 1 1 d . .
H4 H -0.8545 0.6129 1.5917 0.029 Uiso 1 1 calc R U
O7 O -0.8926(9) 0.2242(11) 1.1557(8) 0.034(3) Uani 1 1 d . .
C5 C -0.3061(13) 0.5496(17) 1.1291(10) 0.030(5) Uani 1 1 d . .
H5 H -0.3563 0.6111 1.0934 0.036 Uiso 1 1 calc R U
C6 C -0.6528(12) 0.2129(14) 1.3185(9) 0.020(3) Uani 1 1 d . .
C7 C -0.9427(12) 0.5150(13) 1.7373(9) 0.020(3) Uani 1 1 d . .
C8 C -0.2056(12) 0.5099(14) 0.9884(10) 0.023(3) Uani 1 1 d . .
O8 O -0.6358(8) 0.1825(10) 1.2358(6) 0.027(2) Uani 1 1 d . .
O9 O -0.1132(9) 0.4681(12) 0.9534(7) 0.034(3) Uani 1 1 d . .
C9 C -0.7400(12) 0.4128(15) 1.7521(10) 0.027(3) Uani 1 1 d . .
H6 H -0.7579 0.3688 1.8069 0.033 Uiso 1 1 calc R U
C10 C -0.6873(12) 0.5401(13) 1.5935(10) 0.029(4) Uani 1 1 d . .
H7 H -0.6690 0.5858 1.5396 0.034 Uiso 1 1 calc R U
O10 O -0.9658(9) 0.4755(11) 1.8162(7) 0.029(2) Uani 1 1 d . .
C11 C -0.4507(12) 0.3217(14) 1.3422(9) 0.021(3) Uani 1 1 d . .
H8 H -0.4380 0.2956 1.2807 0.025 Uiso 1 1 calc R U
C12 C -0.8244(12) 0.4942(14) 1.7037(9) 0.023(3) Uani 1 1 d . .
C13 C 0.050(2) 0.368(2) 1.4507(15) 0.045(7) Uani 1 1 d . .
H9 H 0.1281 0.3498 1.4294 0.054 Uiso 1 1 calc R U
H10 H -0.0142 0.3545 1.3986 0.054 Uiso 1 1 calc R U
H11 H 0.0486 0.4584 1.4724 0.054 Uiso 1 1 calc R U
N2 N 0.0330(11) 0.2806(13) 1.5276(9) 0.029(3) Uani 1 1 d . .
C14 C -0.2198(12) 0.4821(14) 1.0874(10) 0.023(3) Uani 1 1 d . .
C15 C -0.1447(13) 0.3934(15) 1.1402(9) 0.027(3) Uani 1 1 d . .
H12 H -0.0831 0.3499 1.1129 0.032 Uiso 1 1 calc R U
C16 C -0.3788(12) 0.4332(14) 1.4869(9) 0.021(3) Uani 1 1 d . .
H13 H -0.3180 0.4831 1.5230 0.025 Uiso 1 1 calc R U
C17 C 0.1244(16) 0.1835(18) 1.5563(13) 0.048(5) Uani 1 1 d . .
H14 H 0.1910 0.1936 1.5190 0.058 Uiso 1 1 calc R U
H15 H 0.1544 0.1949 1.6231 0.058 Uiso 1 1 calc R U
H16 H 0.0897 0.0962 1.5462 0.058 Uiso 1 1 calc R U
C18 C -0.3193(14) 0.5274(14) 1.2229(10) 0.029(4) Uani 1 1 d . .
H17 H -0.3781 0.5743 1.2512 0.035 Uiso 1 1 calc R U
C19 C -0.4040(18) 0.143(2) 1.1033(14) 0.059(6) Uani 1 1 d . .
H18 H -0.3470 0.0728 1.0962 0.071 Uiso 1 1 calc R U
H19 H -0.3675 0.2053 1.1507 0.071 Uiso 1 1 calc R U
H20 H -0.4773 0.1070 1.1234 0.071 Uiso 1 1 calc R U
C20 C -0.6054(11) 0.4572(16) 1.6403(10) 0.024(3) Uani 1 1 d . .
C21 C -0.2483(11) 0.4390(14) 1.2739(9) 0.022(3) Uani 1 1 d . .
C22 C -0.3649(11) 0.3915(13) 1.3982(9) 0.019(3) Uani 1 1 d . .
C23 C -0.1608(13) 0.3692(15) 1.2332(10) 0.027(3) Uani 1 1 d . .
H21 H -0.1128 0.3058 1.2689 0.032 Uiso 1 1 calc R U
C24 C -0.6283(13) 0.3947(16) 1.7209(11) 0.034(4) Uani 1 1 d . .
H22 H -0.5692 0.3402 1.7548 0.041 Uiso 1 1 calc R U
C25 C -0.3807(17) 0.166(2) 0.9388(14) 0.053(5) Uani 1 1 d . .
H23 H -0.3267 0.0946 0.9484 0.064 Uiso 1 1 calc R U
C26 C -0.4844(13) 0.4006(14) 1.5227(9) 0.023(3) Uani 1 1 d . .
C27 C -0.5727(13) 0.3267(15) 1.4692(9) 0.022(3) Uani 1 1 d . .
H24 H -0.6431 0.3013 1.4949 0.027 Uiso 1 1 calc R U
O11 O -0.3993(12) 0.2134(14) 0.8627(10) 0.060(4) Uani 1 1 d . .
O1W O 0.1829(13) 0.4016(16) 0.9927(11) 0.067(4) Uani 1 1 d . .
C28 C -0.912(2) -0.344(2) 1.1450(18) 0.073(7) Uani 1 1 d . .
H25 H -0.9298 -0.2524 1.1282 0.087 Uiso 1 1 calc R U
H26 H -0.8936 -0.3912 1.0894 0.087 Uiso 1 1 calc R U
H27 H -0.9823 -0.3832 1.1680 0.087 Uiso 1 1 calc DR U
N1 N -0.8062(19) -0.350(2) 1.2206(16) 0.048(5) Uani 1 1 d D .
N3 N -0.4341(13) 0.2105(17) 1.0133(11) 0.050(4) Uani 1 1 d . .
C29 C -0.512(3) 0.310(3) 1.012(3) 0.093(11) Uani 1 1 d . .
H28 H -0.5361 0.3212 1.0751 0.111 Uiso 1 1 calc R U
H29 H -0.4734 0.3906 0.9943 0.111 Uiso 1 1 calc R U
H30 H -0.5832 0.2923 0.9669 0.111 Uiso 1 1 calc R U
O12 O -0.0937(15) 0.2094(17) 1.6278(12) 0.085(5) Uani 1 1 d . .
C30 C -0.068(2) 0.292(3) 1.5654(18) 0.045(7) Uani 1 1 d . .
H31 H -0.1226 0.3605 1.5463 0.054 Uiso 1 1 calc R U
H33 H -0.735(14) -0.325(13) 1.204(10) 0.02(4) Uiso 1 1 d . .
H3W H 0.115(13) 0.426(13) 0.947(9) 0.02(4) Uiso 1 1 d . .
H34 H -0.850(4) -0.32(3) 1.263(13) 0.20(18) Uiso 1 1 d D .
H2W H 0.149(11) 0.309(13) 0.985(8) 0.00(3) Uiso 1 1 d . .

loop_
_atom_site_aniso_label
_atom_site_aniso_U_11
_atom_site_aniso_U_22
_atom_site_aniso_U_33
_atom_site_aniso_U_23
_atom_site_aniso_U_13
_atom_site_aniso_U_12
U1 0.0155(2) 0.0217(2) 0.0169(2) -0.0035(5) 0.00514(13) -0.0031(5)
O1 0.024(4) 0.047(6) 0.026(4) -0.001(11) 0.010(3) 0.019(11)
O2 0.032(5) 0.047(6) 0.025(4) 0.012(10) 0.006(4) 0.018(10)
O3 0.013(5) 0.053(7) 0.022(5) -0.003(5) 0.005(4) -0.013(5)
O4 0.028(6) 0.021(5) 0.045(7) 0.001(5) 0.006(5) 0.005(5)
O5 0.022(6) 0.071(9) 0.022(6) -0.025(6) 0.008(4) -0.010(6)
C1 0.024(7) 0.015(7) 0.013(6) 0.001(5) 0.008(5) -0.005(6)
O6 0.017(5) 0.042(6) 0.024(5) -0.007(5) 0.011(4) -0.010(5)
C2 0.12(3) 0.044(15) 0.11(3) -0.003(17) 0.04(2) 0.001(17)
C3 0.028(6) 0.021(12) 0.023(6) -0.002(7) 0.002(5) 0.009(7)
O7 0.023(5) 0.042(7) 0.038(6) 0.002(5) 0.009(5) 0.002(5)
C5 0.029(7) 0.031(14) 0.031(7) 0.006(7) 0.005(6) 0.009(7)
C6 0.028(8) 0.022(7) 0.013(7) 0.000(5) 0.007(6) 0.009(6)
C7 0.017(7) 0.025(7) 0.019(7) -0.001(6) 0.009(5) -0.001(6)
C8 0.021(7) 0.029(7) 0.021(7) 0.008(6) 0.007(6) 0.004(6)
O8 0.022(5) 0.044(6) 0.016(5) -0.013(4) 0.006(4) -0.008(5)
O9 0.025(5) 0.057(7) 0.023(5) 0.012(5) 0.011(4) 0.013(5)
C9 0.025(7) 0.034(8) 0.027(8) 0.006(7) 0.015(6) 0.001(7)
C10 0.025(7) 0.035(12) 0.028(7) -0.003(6) 0.013(6) -0.011(6)
O10 0.026(5) 0.045(6) 0.019(5) 0.010(5) 0.015(4) 0.007(5)
C11 0.019(7) 0.028(8) 0.017(7) -0.002(6) 0.005(5) -0.003(6)
C12 0.025(7) 0.023(7) 0.023(7) -0.002(6) 0.010(6) 0.001(6)
C13 0.059(16) 0.036(12) 0.039(12) 0.008(10) -0.002(11) 0.017(12)
N2 0.017(6) 0.033(7) 0.039(8) -0.005(6) 0.007(6) 0.008(5)
C14 0.016(7) 0.027(8) 0.026(7) 0.002(6) 0.007(6) -0.006(6)
C15 0.022(7) 0.043(9) 0.015(7) 0.005(6) 0.004(6) -0.006(7)
C16 0.025(7) 0.023(7) 0.016(6) 0.005(6) 0.004(5) -0.002(6)
C17 0.049(11) 0.049(11) 0.048(11) 0.019(9) 0.012(9) 0.016(9)
C18 0.040(9) 0.030(8) 0.020(7) -0.010(5) 0.008(6) -0.007(6)
C19 0.047(12) 0.077(14) 0.054(12) -0.013(11) 0.010(9) -0.012(10)
C20 0.006(6) 0.043(9) 0.024(7) -0.007(7) 0.003(5) -0.006(6)
C21 0.014(6) 0.034(8) 0.019(7) 0.000(6) 0.006(5) -0.005(6)
C22 0.011(6) 0.032(8) 0.015(6) -0.003(6) 0.009(5) 0.002(6)
C23 0.023(7) 0.040(9) 0.019(7) 0.005(7) 0.008(6) 0.004(7)
C24 0.018(7) 0.040(10) 0.042(9) 0.003(8) 0.002(7) 0.015(7)
C25 0.042(11) 0.076(15) 0.043(12) -0.006(11) 0.012(9) 0.012(11)
C26 0.024(7) 0.031(8) 0.015(7) -0.002(6) 0.000(6) 0.003(7)
C27 0.020(7) 0.030(8) 0.019(7) 0.007(6) 0.012(6) 0.001(7)
O11 0.052(8) 0.069(10) 0.060(9) 0.021(8) 0.014(7) 0.005(7)
O1W 0.050(9) 0.079(12) 0.070(10) 0.030(9) -0.004(8) -0.002(8)
C28 0.067(15) 0.053(14) 0.10(2) -0.014(13) 0.025(14) -0.006(12)
N1 0.048(11) 0.030(11) 0.072(14) 0.009(9) 0.033(11) -0.007(9)
N3 0.035(8) 0.062(11) 0.053(10) -0.006(9) 0.009(7) 0.002(8)
C29 0.076(19) 0.024(13) 0.17(3) 0.006(15) -0.035(18) -0.016(12)
O12 0.089(12) 0.089(12) 0.092(12) 0.005(10) 0.066(10) 0.011(10)
C30 0.023(10) 0.056(15) 0.059(15) -0.023(12) 0.017(10) 0.006(9)

loop_
_atom_type_symbol
_atom_type_description
_atom_type_scat_dispersion_real
_atom_type_scat_dispersion_imag
_atom_type_scat_source
C C 0.0033 0.0016 'International Tables Vol C Tables 4.2.6.8 and 6.1.1.4'
N N 0.0061 0.0033 'International Tables Vol C Tables 4.2.6.8 and 6.1.1.4'
O O 0.0106 0.0060 'International Tables Vol C Tables 4.2.6.8 and 6.1.1.4'
U U -9.6767 9.6646 'International Tables Vol C Tables 4.2.6.8 and 6.1.1.4'
H H 0.0000 0.0000 'International Tables Vol C Tables 4.2.6.8 and 6.1.1.4'

loop_
_geom_angle_atom_site_label_1
_geom_angle_atom_site_label_2
_geom_angle_atom_site_label_3
_geom_angle
_geom_angle_site_symmetry_1
_geom_angle_site_symmetry_3
O7 U1 O4 179.2(5) . .
O7 U1 O8 89.0(4) . .
O4 U1 O8 91.1(4) . .
O7 U1 O2 87.8(6) . 2_447
O4 U1 O2 93.0(6) . 2_447
O8 U1 O2 68.0(4) . 2_447
O7 U1 O9 91.3(5) . 2_447
O4 U1 O9 89.3(4) . 2_447
O8 U1 O9 120.4(3) . 2_447
O2 U1 O9 52.4(4) 2_447 2_447
O7 U1 O1 87.8(6) . 2_348
O4 U1 O1 91.4(6) . 2_348
O8 U1 O1 120.2(4) . 2_348
O2 U1 O1 170.6(3) 2_447 2_348
O9 U1 O1 119.3(4) 2_447 2_348
O7 U1 O6 90.7(4) . .
O4 U1 O6 88.8(4) . .
O8 U1 O6 52.8(3) . .
O2 U1 O6 120.8(4) 2_447 .
O9 U1 O6 172.9(3) 2_447 .
O1 U1 O6 67.6(4) 2_348 .
O7 U1 O10 90.5(4) . 2_348
O4 U1 O10 89.2(4) . 2_348
O8 U1 O10 172.5(3) . 2_348
O2 U1 O10 119.4(4) 2_447 2_348
O9 U1 O10 67.0(3) 2_447 2_348
O1 U1 O10 52.3(4) 2_348 2_348
O6 U1 O10 119.8(3) . 2_348
O7 U1 C6 89.7(4) . .
O4 U1 C6 90.1(4) . .
O8 U1 C6 26.5(3) . .
O2 U1 C6 94.6(4) 2_447 .
O9 U1 C6 146.9(3) 2_447 .
O1 U1 C6 93.8(4) 2_348 .
O6 U1 C6 26.3(3) . .
O10 U1 C6 146.0(3) 2_348 .
O7 U1 C8 87.8(5) . 2_447
O4 U1 C8 93.0(5) . 2_447
O8 U1 C8 94.0(3) . 2_447
O2 U1 C8 26.0(4) 2_447 2_447
O9 U1 C8 26.6(3) 2_447 2_447
O1 U1 C8 145.4(4) 2_348 2_447
O6 U1 C8 146.8(3) . 2_447
O10 U1 C8 93.4(3) 2_348 2_447
C6 U1 C8 120.5(4) . 2_447
O7 U1 C7 88.6(4) . 2_348
O4 U1 C7 90.8(4) . 2_348
O8 U1 C7 146.6(3) . 2_348
O2 U1 C7 145.1(4) 2_447 2_348
O9 U1 C7 93.0(4) 2_447 2_348
O1 U1 C7 26.4(4) 2_348 2_348
O6 U1 C7 93.9(3) . 2_348
O10 U1 C7 25.9(3) 2_348 2_348
C6 U1 C7 120.2(4) . 2_348
C8 U1 C7 119.2(4) 2_447 2_348
C7 O1 U1 94.8(8) . 2_358
C8 O2 U1 95.1(8) . 2_457
C21 O3 C22 118.4(10) . .
C26 O5 C20 118.8(11) . .
C11 C1 C27 119.6(13) . .
C11 C1 C6 120.0(11) . .
C27 C1 C6 120.4(12) . .
C6 O6 U1 93.0(8) . .
C12 C3 C10 121.7(15) . .
C14 C5 C18 120.2(14) . .
O6 C6 O8 120.3(13) . .
O6 C6 C1 121.3(11) . .
O8 C6 C1 118.4(12) . .
O6 C6 U1 60.7(7) . .
O8 C6 U1 59.5(7) . .
C1 C6 U1 177.3(9) . .
O10 C7 O1 118.3(11) . .
O10 C7 C12 122.9(12) . .
O1 C7 C12 118.8(11) . .
O10 C7 U1 59.5(7) . 2_358
O1 C7 U1 58.8(6) . 2_358
C12 C7 U1 175.9(10) . 2_358
O2 C8 O9 117.7(12) . .
O2 C8 C14 121.9(12) . .
O9 C8 C14 120.4(12) . .
O2 C8 U1 58.9(6) . 2_457
O9 C8 U1 59.1(7) . 2_457
C14 C8 U1 176.9(10) . 2_457
C6 O8 U1 93.9(8) . .
C8 O9 U1 94.3(8) . 2_457
C12 C9 C24 120.3(13) . .
C20 C10 C3 119.2(14) . .
C7 O10 U1 94.6(8) . 2_358
C22 C11 C1 118.6(12) . .
C3 C12 C9 118.9(13) . .
C3 C12 C7 120.7(13) . .
C9 C12 C7 120.5(12) . .
C30 N2 C17 123.7(18) . .
C30 N2 C13 118(2) . .
C17 N2 C13 118.6(16) . .
C5 C14 C15 119.9(13) . .
C5 C14 C8 119.1(13) . .
C15 C14 C8 120.9(13) . .
C23 C15 C14 119.5(14) . .
C22 C16 C26 118.3(13) . .
C21 C18 C5 120.1(14) . .
C10 C20 C24 121.2(13) . .
C10 C20 O5 121.7(13) . .
C24 C20 O5 116.9(13) . .
C18 C21 O3 122.8(13) . .
C18 C21 C23 120.7(13) . .
O3 C21 C23 116.5(12) . .
C16 C22 C11 123.4(12) . .
C16 C22 O3 115.9(12) . .
C11 C22 O3 120.7(11) . .
C15 C23 C21 119.6(14) . .
C20 C24 C9 118.8(13) . .
O11 C25 N3 123(2) . .
O5 C26 C16 116.4(12) . .
O5 C26 C27 123.2(13) . .
C16 C26 C27 120.3(12) . .
C26 C27 C1 119.8(13) . .
C2 N1 C28 112(2) . .
C29 N3 C25 127(2) . .
C29 N3 C19 116(2) . .
C25 N3 C19 117.2(17) . .
O12 C30 N2 121(2) . .

loop_
_geom_bond_atom_site_label_1
_geom_bond_atom_site_label_2
_geom_bond_distance
_geom_bond_site_symmetry_2
U1 O7 1.765(11) .
U1 O4 1.767(10) .
U1 O8 2.442(9) .
U1 O2 2.462(8) 2_447
U1 O9 2.464(10) 2_447
U1 O1 2.466(8) 2_348
U1 O6 2.469(10) .
U1 O10 2.483(10) 2_348
U1 C6 2.826(14) .
U1 C8 2.863(13) 2_447
U1 C7 2.873(13) 2_348
O1 C7 1.282(19) .
O1 U1 2.466(7) 2_358
O2 C8 1.259(18) .
O2 U1 2.462(8) 2_457
O3 C21 1.379(16) .
O3 C22 1.410(15) .
O5 C26 1.366(16) .
O5 C20 1.391(16) .
C1 C11 1.398(19) .
C1 C27 1.401(18) .
C1 C6 1.499(19) .
O6 C6 1.252(15) .
C2 N1 1.46(3) .
C3 C12 1.37(2) .
C3 C10 1.374(18) .
C5 C14 1.39(2) .
C5 C18 1.392(19) .
C6 O8 1.265(14) .
C7 O10 1.261(16) .
C7 C12 1.486(18) .
C7 U1 2.873(13) 2_358
C8 O9 1.284(16) .
C8 C14 1.477(19) .
C8 U1 2.863(13) 2_457
O9 U1 2.464(10) 2_457
C9 C12 1.380(19) .
C9 C24 1.397(19) .
C10 C20 1.36(2) .
O10 U1 2.483(10) 2_358
C11 C22 1.372(19) .
C13 N2 1.45(3) .
N2 C30 1.33(2) .
N2 C17 1.45(2) .
C14 C15 1.39(2) .
C15 C23 1.393(18) .
C16 C22 1.371(17) .
C16 C26 1.392(19) .
C18 C21 1.36(2) .
C19 N3 1.46(3) .
C20 C24 1.38(2) .
C21 C23 1.403(19) .
C25 O11 1.19(2) .
C25 N3 1.37(2) .
C26 C27 1.40(2) .
C28 N1 1.50(3) .
N3 C29 1.35(4) .
O12 C30 1.29(3) .
